data_1542928
loop_
_publ_author_name
'Robinson, Jerome R.'
'Qiao, Yusen'
'Gu, Jun'
'Carroll, Patrick J.'
'Walsh, Patrick J.'
'Schelter, Eric J.'

_publ_section_title
;
 The role of dynamic ligand exchange in the oxidation chemistry of
 cerium(iii)
;
_journal_issue 7
_journal_name_full 'Chem. Sci.'
_journal_page_first 4537
_journal_paper_doi 10.1039/C5SC04897D
_journal_volume 7
_journal_year 2016
_chemical_formula_sum 'C80 H76 Ce Li2 O11'
_chemical_formula_weight 1367.41
_space_group_IT_number 14
_symmetry_cell_setting monoclinic
_symmetry_Int_Tables_number 14
_symmetry_space_group_name_Hall '-P 2ybc'
_symmetry_space_group_name_H-M 'P 1 21/c 1'
_atom_sites_solution_hydrogens geom
_atom_sites_solution_primary direct
_audit_creation_method SHELXL-97
_audit_update_record
;
2015-12-15 deposited with the CCDC.
2016-03-23 downloaded from the CCDC.
;
_cell_angle_alpha 90.00
_cell_angle_beta 97.852(5)
_cell_angle_gamma 90.00
_cell_formula_units_Z 4
_cell_length_a 15.7715(13)
_cell_length_b 12.9851(11)
_cell_length_c 32.521(3)
_cell_measurement_reflns_used 9110
_cell_measurement_temperature 143(1)
_cell_measurement_theta_max 27.40
_cell_measurement_theta_min 2.46
_cell_volume 6597.7(10)
_computing_data_collection 'Bruker APEX2'
_computing_data_reduction 'Bruker SAINT'
_computing_structure_refinement 'SHELXL-97 (Sheldrick, 2008)'
_computing_structure_solution 'SHELXS-97 (Sheldrick, 2008)'
_diffrn_ambient_temperature 143(1)
_diffrn_measured_fraction_theta_full 0.999
_diffrn_measured_fraction_theta_max 0.999
_diffrn_measurement_device 'CCD Area Detector'
_diffrn_measurement_device_type 'Bruker APEXII'
_diffrn_measurement_method 'phi and omega scans'
_diffrn_radiation_monochromator graphite
_diffrn_radiation_source 'sealed tube'
_diffrn_radiation_type MoK\a
_diffrn_radiation_wavelength 0.71073
_diffrn_reflns_av_R_equivalents 0.0405
_diffrn_reflns_av_sigmaI/netI 0.0195
_diffrn_reflns_limit_h_max 20
_diffrn_reflns_limit_h_min -20
_diffrn_reflns_limit_k_max 16
_diffrn_reflns_limit_k_min -16
_diffrn_reflns_limit_l_max 42
_diffrn_reflns_limit_l_min -42
_diffrn_reflns_number 152011
_diffrn_reflns_theta_full 27.52
_diffrn_reflns_theta_max 27.52
_diffrn_reflns_theta_min 1.69
_exptl_absorpt_coefficient_mu 0.754
_exptl_absorpt_correction_T_max 0.7456
_exptl_absorpt_correction_T_min 0.6698
_exptl_absorpt_correction_type multi-scan
_exptl_absorpt_process_details '(SADABS; Sheldrick, 2007)'
_exptl_crystal_density_diffrn 1.377
_exptl_crystal_density_method 'not measured'
_exptl_crystal_description prism
_exptl_crystal_F_000 2832
_exptl_crystal_size_max 0.36
_exptl_crystal_size_mid 0.12
_exptl_crystal_size_min 0.10
_refine_diff_density_max 1.692
_refine_diff_density_min -0.769
_refine_diff_density_rms 0.075
_refine_ls_extinction_method none
_refine_ls_goodness_of_fit_ref 1.086
_refine_ls_hydrogen_treatment constr
_refine_ls_matrix_type full
_refine_ls_number_parameters 822
_refine_ls_number_reflns 15194
_refine_ls_number_restraints 0
_refine_ls_restrained_S_all 1.086
_refine_ls_R_factor_all 0.0475
_refine_ls_R_factor_gt 0.0366
_refine_ls_shift/su_max 0.032
_refine_ls_shift/su_mean 0.000
_refine_ls_structure_factor_coef Fsqd
_refine_ls_weighting_details 'calc w=1/[\s^2^(Fo^2^)+(0.0442P)^2^+9.3031P] where P=(Fo^2^+2Fc^2^)/3'
_refine_ls_weighting_scheme calc
_refine_ls_wR_factor_gt 0.0912
_refine_ls_wR_factor_ref 0.1000
_reflns_number_gt 12916
_reflns_number_total 15194
_reflns_threshold_expression >2sigma(I)
_cod_data_source_file c5sc04897d2.cif
_cod_data_source_block shelxl
_cod_depositor_comments 'Adding full bibliography for 1542928--1542929.cif.'
_cod_original_sg_symbol_H-M 'P 21/c     '
_cod_database_code 1542928

loop_
_symmetry_equiv_pos_as_xyz
'x, y, z'
'-x, y+1/2, -z+1/2'
'-x, -y, -z'
'x, -y-1/2, z-1/2'

loop_
_atom_site_label
_atom_site_type_symbol
_atom_site_fract_x
_atom_site_fract_y
_atom_site_fract_z
_atom_site_U_iso_or_equiv
_atom_site_adp_type
_atom_site_occupancy
_atom_site_symmetry_multiplicity
_atom_site_calc_flag
_atom_site_refinement_flags
Ce1 Ce 0.693423(8) 0.258342(10) 0.630695(4) 0.02201(5) Uani 1 1 d .
O1 O 0.72398(12) 0.09064(13) 0.64562(5) 0.0258(4) Uani 1 1 d .
O2 O 0.69293(12) 0.19362(14) 0.56829(5) 0.0287(4) Uani 1 1 d .
O3 O 0.82587(11) 0.24998(12) 0.66804(6) 0.0244(4) Uani 1 1 d .
O4 O 0.74849(11) 0.40878(13) 0.60994(6) 0.0260(4) Uani 1 1 d .
O5 O 0.63376(11) 0.27892(14) 0.68662(5) 0.0272(4) Uani 1 1 d .
O6 O 0.57989(11) 0.35906(13) 0.60386(5) 0.0249(4) Uani 1 1 d .
O7 O 0.85337(14) 0.01435(17) 0.71680(7) 0.0439(5) Uani 1 1 d .
O8 O 0.93108(14) 0.07721(15) 0.63313(7) 0.0410(5) Uani 1 1 d .
O9 O 0.62097(12) 0.47578(14) 0.52221(5) 0.0301(4) Uani 1 1 d .
O10 O 0.63581(14) 0.60458(15) 0.60626(6) 0.0383(5) Uani 1 1 d .
O11 O 1.0333(5) -0.2852(6) 0.5932(3) 0.198(3) Uiso 1 1 d .
C1 C 0.65051(16) 0.03972(18) 0.63257(7) 0.0233(5) Uani 1 1 d .
C2 C 0.58857(18) 0.0327(2) 0.66018(8) 0.0288(5) Uani 1 1 d .
H2 H 0.6007 0.0596 0.6868 0.038 Uiso 1 1 calc R
C3 C 0.51167(19) -0.0128(2) 0.64804(8) 0.0330(6) Uani 1 1 d .
H3 H 0.4719 -0.0171 0.6666 0.044 Uiso 1 1 calc R
C4 C 0.49114(17) -0.05381(19) 0.60781(8) 0.0268(5) Uani 1 1 d .
C5 C 0.41054(18) -0.0999(2) 0.59470(9) 0.0350(6) Uani 1 1 d .
H5 H 0.3710 -0.1055 0.6133 0.047 Uiso 1 1 calc R
C6 C 0.38993(18) -0.1360(2) 0.55544(10) 0.0358(6) Uani 1 1 d .
H6 H 0.3368 -0.1662 0.5473 0.048 Uiso 1 1 calc R
C7 C 0.44958(18) -0.1273(2) 0.52699(8) 0.0305(6) Uani 1 1 d .
H7 H 0.4350 -0.1505 0.4999 0.041 Uiso 1 1 calc R
C8 C 0.52851(17) -0.08542(19) 0.53883(8) 0.0267(5) Uani 1 1 d .
H8 H 0.5672 -0.0815 0.5197 0.036 Uiso 1 1 calc R
C9 C 0.55288(16) -0.04768(17) 0.57964(7) 0.0221(5) Uani 1 1 d .
C10 C 0.63421(15) -0.00060(18) 0.59274(7) 0.0214(5) Uani 1 1 d .
C11 C 0.69937(15) 0.01023(19) 0.56414(7) 0.0236(5) Uani 1 1 d .
C12 C 0.73965(16) -0.0778(2) 0.54869(8) 0.0288(5) Uani 1 1 d .
C13 C 0.72588(19) -0.1790(2) 0.56292(10) 0.0378(7) Uani 1 1 d .
H13 H 0.6875 -0.1891 0.5819 0.050 Uiso 1 1 calc R
C14 C 0.7679(2) -0.2619(3) 0.54937(14) 0.0548(10) Uani 1 1 d .
H14 H 0.7586 -0.3273 0.5596 0.073 Uiso 1 1 calc R
C15 C 0.8248(3) -0.2488(3) 0.52013(16) 0.0679(13) Uani 1 1 d .
H15 H 0.8527 -0.3055 0.5107 0.090 Uiso 1 1 calc R
C16 C 0.8391(2) -0.1531(3) 0.50555(12) 0.0571(10) Uani 1 1 d .
H16 H 0.8764 -0.1454 0.4859 0.076 Uiso 1 1 calc R
C17 C 0.79865(19) -0.0649(3) 0.51952(9) 0.0387(7) Uani 1 1 d .
C18 C 0.81736(19) 0.0359(3) 0.50732(9) 0.0415(7) Uani 1 1 d .
H18 H 0.8539 0.0453 0.4875 0.055 Uiso 1 1 calc R
C19 C 0.78326(18) 0.1190(2) 0.52382(8) 0.0340(6) Uani 1 1 d .
H19 H 0.7986 0.1846 0.5160 0.045 Uiso 1 1 calc R
C20 C 0.72417(16) 0.1082(2) 0.55297(7) 0.0259(5) Uani 1 1 d .
C21 C 0.85228(15) 0.33061(19) 0.69276(8) 0.0230(5) Uani 1 1 d .
C22 C 0.84383(17) 0.3243(2) 0.73563(8) 0.0291(5) Uani 1 1 d .
H22 H 0.8211 0.2650 0.7459 0.039 Uiso 1 1 calc R
C23 C 0.86841(18) 0.4033(2) 0.76191(8) 0.0320(6) Uani 1 1 d .
H23 H 0.8627 0.3971 0.7899 0.043 Uiso 1 1 calc R
C24 C 0.90258(16) 0.4950(2) 0.74727(8) 0.0293(5) Uani 1 1 d .
C25 C 0.93011(19) 0.5775(2) 0.77427(9) 0.0379(6) Uani 1 1 d .
H25 H 0.9236 0.5729 0.8022 0.050 Uiso 1 1 calc R
C26 C 0.9660(2) 0.6637(2) 0.76000(11) 0.0429(7) Uani 1 1 d .
H26 H 0.9851 0.7165 0.7783 0.057 Uiso 1 1 calc R
C27 C 0.97407(19) 0.6724(2) 0.71774(11) 0.0401(7) Uani 1 1 d .
H27 H 0.9981 0.7315 0.7081 0.053 Uiso 1 1 calc R
C28 C 0.94678(17) 0.5945(2) 0.69044(9) 0.0321(6) Uani 1 1 d .
H28 H 0.9514 0.6025 0.6624 0.043 Uiso 1 1 calc R
C29 C 0.91167(15) 0.50240(19) 0.70426(8) 0.0251(5) Uani 1 1 d .
C30 C 0.88674(15) 0.41788(18) 0.67704(8) 0.0230(5) Uani 1 1 d .
C31 C 0.89907(16) 0.42220(18) 0.63243(8) 0.0236(5) Uani 1 1 d .
C32 C 0.98390(16) 0.4224(2) 0.62103(8) 0.0278(5) Uani 1 1 d .
C33 C 1.05817(17) 0.4135(2) 0.65115(9) 0.0337(6) Uani 1 1 d .
H33 H 1.0522 0.4128 0.6792 0.045 Uiso 1 1 calc R
C34 C 1.13802(19) 0.4059(3) 0.63953(11) 0.0459(8) Uani 1 1 d .
H34 H 1.1854 0.3988 0.6598 0.061 Uiso 1 1 calc R
C35 C 1.1493(2) 0.4085(3) 0.59790(12) 0.0550(9) Uani 1 1 d .
H35 H 1.2040 0.4030 0.5904 0.073 Uiso 1 1 calc R
C36 C 1.0800(2) 0.4193(3) 0.56803(11) 0.0503(8) Uani 1 1 d .
H36 H 1.0881 0.4229 0.5403 0.067 Uiso 1 1 calc R
C37 C 0.99567(19) 0.4251(2) 0.57869(9) 0.0351(6) Uani 1 1 d .
C38 C 0.9222(2) 0.4300(3) 0.54818(9) 0.0412(7) Uani 1 1 d .
H38 H 0.9290 0.4357 0.5203 0.055 Uiso 1 1 calc R
C39 C 0.84228(19) 0.4265(2) 0.55915(9) 0.0350(6) Uani 1 1 d .
H39 H 0.7951 0.4287 0.5386 0.047 Uiso 1 1 calc R
C40 C 0.82936(16) 0.41935(19) 0.60141(8) 0.0251(5) Uani 1 1 d .
C41 C 0.58475(16) 0.35423(19) 0.69877(7) 0.0246(5) Uani 1 1 d .
C42 C 0.61791(18) 0.4144(2) 0.73385(8) 0.0316(6) Uani 1 1 d .
H42 H 0.6713 0.3984 0.7483 0.042 Uiso 1 1 calc R
C43 C 0.5731(2) 0.4949(2) 0.74668(8) 0.0352(6) Uani 1 1 d .
H43 H 0.5958 0.5324 0.7700 0.047 Uiso 1 1 calc R
C44 C 0.49261(19) 0.5221(2) 0.72514(8) 0.0310(6) Uani 1 1 d .
C45 C 0.4477(2) 0.6108(2) 0.73592(10) 0.0410(7) Uani 1 1 d .
H45 H 0.4704 0.6499 0.7588 0.055 Uiso 1 1 calc R
C46 C 0.3724(2) 0.6397(2) 0.71357(12) 0.0484(8) Uani 1 1 d .
H46 H 0.3441 0.6982 0.7211 0.064 Uiso 1 1 calc R
C47 C 0.3373(2) 0.5808(2) 0.67893(11) 0.0451(7) Uani 1 1 d .
H47 H 0.2860 0.6010 0.6635 0.060 Uiso 1 1 calc R
C48 C 0.37828(19) 0.4938(2) 0.66780(9) 0.0343(6) Uani 1 1 d .
H48 H 0.3537 0.4552 0.6452 0.046 Uiso 1 1 calc R
C49 C 0.45736(17) 0.46182(19) 0.69017(8) 0.0261(5) Uani 1 1 d .
C50 C 0.50399(16) 0.37507(18) 0.67797(7) 0.0228(5) Uani 1 1 d .
C51 C 0.46785(15) 0.30931(18) 0.64212(7) 0.0217(5) Uani 1 1 d .
C52 C 0.39385(16) 0.24659(18) 0.64424(8) 0.0244(5) Uani 1 1 d .
C53 C 0.35433(17) 0.2393(2) 0.68088(9) 0.0295(5) Uani 1 1 d .
H53 H 0.3762 0.2771 0.7042 0.039 Uiso 1 1 calc R
C54 C 0.28419(19) 0.1773(2) 0.68228(10) 0.0387(7) Uani 1 1 d .
H54 H 0.2591 0.1738 0.7065 0.051 Uiso 1 1 calc R
C55 C 0.25021(19) 0.1194(3) 0.64777(11) 0.0445(7) Uani 1 1 d .
H55 H 0.2029 0.0774 0.6492 0.059 Uiso 1 1 calc R
C56 C 0.28622(19) 0.1241(2) 0.61175(10) 0.0401(7) Uani 1 1 d .
H56 H 0.2627 0.0861 0.5888 0.053 Uiso 1 1 calc R
C57 C 0.35917(16) 0.1867(2) 0.60933(8) 0.0286(5) Uani 1 1 d .
C58 C 0.39994(18) 0.1883(2) 0.57318(8) 0.0323(6) Uani 1 1 d .
H58 H 0.3774 0.1499 0.5501 0.043 Uiso 1 1 calc R
C59 C 0.47175(17) 0.24539(19) 0.57192(8) 0.0282(5) Uani 1 1 d .
H59 H 0.4984 0.2445 0.5481 0.037 Uiso 1 1 calc R
C60 C 0.50699(15) 0.30656(18) 0.60645(7) 0.0220(5) Uani 1 1 d .
C61 C 0.7882(2) 0.0243(3) 0.74337(10) 0.0429(7) Uani 1 1 d .
H61a H 0.7480 0.0783 0.7334 0.057 Uiso 1 1 calc R
H61b H 0.8133 0.0406 0.7715 0.057 Uiso 1 1 calc R
C62 C 0.7436(2) -0.0798(3) 0.74180(11) 0.0513(8) Uani 1 1 d .
H62a H 0.7237 -0.0953 0.7680 0.068 Uiso 1 1 calc R
H62b H 0.6953 -0.0816 0.7199 0.068 Uiso 1 1 calc R
C63 C 0.8089(3) -0.1507(4) 0.7335(3) 0.125(3) Uani 1 1 d .
H63a H 0.7845 -0.2041 0.7147 0.166 Uiso 1 1 calc R
H63b H 0.8348 -0.1829 0.7591 0.166 Uiso 1 1 calc R
C64 C 0.8749(3) -0.0910(3) 0.71434(15) 0.0681(12) Uani 1 1 d .
H64a H 0.9315 -0.1037 0.7293 0.091 Uiso 1 1 calc R
H64b H 0.8746 -0.1113 0.6856 0.091 Uiso 1 1 calc R
C65 C 0.9519(2) -0.0133(3) 0.61222(11) 0.0483(8) Uani 1 1 d .
H65a H 0.9015 -0.0407 0.5954 0.064 Uiso 1 1 calc R
H65b H 0.9748 -0.0654 0.6320 0.064 Uiso 1 1 calc R
C66 C 1.0182(3) 0.0178(3) 0.58521(15) 0.0703(13) Uani 1 1 d .
H66a H 1.0748 -0.0037 0.5977 0.093 Uiso 1 1 calc R
H66b H 1.0058 -0.0133 0.5579 0.093 Uiso 1 1 calc R
C67 C 1.0131(3) 0.1312(4) 0.58221(13) 0.0636(11) Uani 1 1 d .
H67a H 1.0700 0.1610 0.5843 0.085 Uiso 1 1 calc R
H67b H 0.9807 0.1520 0.5560 0.085 Uiso 1 1 calc R
C68 C 0.9700(3) 0.1642(3) 0.61700(13) 0.0628(12) Uani 1 1 d .
H68a H 1.0111 0.1948 0.6384 0.084 Uiso 1 1 calc R
H68b H 0.9269 0.2155 0.6077 0.084 Uiso 1 1 calc R
C69 C 0.6263(2) 0.3863(2) 0.49636(9) 0.0352(6) Uani 1 1 d .
H69a H 0.5695 0.3613 0.4858 0.047 Uiso 1 1 calc R
H69b H 0.6579 0.3315 0.5119 0.047 Uiso 1 1 calc R
C70 C 0.6732(2) 0.4229(3) 0.46082(9) 0.0420(7) Uani 1 1 d .
H70a H 0.7324 0.4004 0.4650 0.056 Uiso 1 1 calc R
H70b H 0.6456 0.3968 0.4344 0.056 Uiso 1 1 calc R
C71 C 0.6674(2) 0.5400(3) 0.46244(11) 0.0501(8) Uani 1 1 d .
H71a H 0.7234 0.5701 0.4709 0.067 Uiso 1 1 calc R
H71b H 0.6441 0.5677 0.4356 0.067 Uiso 1 1 calc R
C72 C 0.60855(19) 0.5614(2) 0.49405(9) 0.0344(6) Uani 1 1 d .
H72a H 0.6236 0.6257 0.5084 0.046 Uiso 1 1 calc R
H72b H 0.5495 0.5652 0.4810 0.046 Uiso 1 1 calc R
C73 C 0.5528(2) 0.6509(3) 0.60449(12) 0.0516(9) Uani 1 1 d .
H73a H 0.5086 0.5999 0.5967 0.069 Uiso 1 1 calc R
H73b H 0.5464 0.7056 0.5840 0.069 Uiso 1 1 calc R
C74 C 0.5448(4) 0.6932(3) 0.64636(14) 0.0787(15) Uani 1 1 d .
H74a H 0.5156 0.7591 0.6441 0.105 Uiso 1 1 calc R
H74b H 0.5134 0.6461 0.6618 0.105 Uiso 1 1 calc R
C75 C 0.6301(4) 0.7044(5) 0.66579(17) 0.103(2) Uani 1 1 d .
H75a H 0.6331 0.6948 0.6955 0.137 Uiso 1 1 calc R
H75b H 0.6513 0.7726 0.6606 0.137 Uiso 1 1 calc R
C76 C 0.6824(3) 0.6235(4) 0.64753(14) 0.0825(16) Uani 1 1 d .
H76a H 0.7398 0.6484 0.6457 0.110 Uiso 1 1 calc R
H76b H 0.6862 0.5612 0.6641 0.110 Uiso 1 1 calc R
C77 C 1.0828(6) -0.2698(7) 0.5563(3) 0.151(3) Uiso 1 1 d .
H77a H 1.0912 -0.3349 0.5428 0.201 Uiso 1 1 calc R
H77b H 1.0526 -0.2231 0.5361 0.201 Uiso 1 1 calc R
C78 C 1.1566(8) -0.2303(9) 0.5727(4) 0.189(5) Uiso 1 1 d .
H78a H 1.1591 -0.1613 0.5616 0.252 Uiso 1 1 calc R
H78b H 1.2009 -0.2698 0.5620 0.252 Uiso 1 1 calc R
C79 C 1.1804(9) -0.2226(11) 0.6151(5) 0.230(6) Uiso 1 1 d .
H79a H 1.1869 -0.1515 0.6241 0.305 Uiso 1 1 calc R
H79b H 1.2330 -0.2598 0.6242 0.305 Uiso 1 1 calc R
C80 C 1.1093(6) -0.2698(7) 0.6293(3) 0.151(3) Uiso 1 1 d .
H80a H 1.0901 -0.2274 0.6508 0.201 Uiso 1 1 calc R
H80b H 1.1263 -0.3362 0.6414 0.201 Uiso 1 1 calc R
Li1 Li 0.8426(3) 0.1009(3) 0.66851(15) 0.0306(9) Uani 1 1 d .
Li2 Li 0.6416(3) 0.4692(3) 0.58256(13) 0.0274(9) Uani 1 1 d .

loop_
_atom_site_aniso_label
_atom_site_aniso_U_11
_atom_site_aniso_U_22
_atom_site_aniso_U_33
_atom_site_aniso_U_23
_atom_site_aniso_U_13
_atom_site_aniso_U_12
Ce1 0.02206(7) 0.02095(7) 0.02249(7) 0.00255(5) 0.00117(5) -0.00038(5)
O1 0.0327(9) 0.0219(8) 0.0219(8) 0.0006(6) -0.0003(7) -0.0042(7)
O2 0.0371(10) 0.0257(9) 0.0230(9) 0.0037(7) 0.0031(7) -0.0030(7)
O3 0.0233(8) 0.0204(8) 0.0290(9) 0.0009(7) 0.0020(7) -0.0002(6)
O4 0.0211(8) 0.0257(9) 0.0302(9) 0.0041(7) -0.0005(7) -0.0020(7)
O5 0.0252(9) 0.0314(9) 0.0244(9) 0.0023(7) 0.0016(7) 0.0040(7)
O6 0.0231(9) 0.0283(9) 0.0235(9) 0.0041(7) 0.0036(7) -0.0011(7)
O7 0.0407(12) 0.0451(12) 0.0473(13) 0.0192(10) 0.0111(10) 0.0060(10)
O8 0.0514(13) 0.0293(10) 0.0476(12) 0.0011(9) 0.0254(10) 0.0056(9)
O9 0.0389(11) 0.0284(9) 0.0225(9) 0.0038(7) 0.0021(8) -0.0002(8)
O10 0.0420(12) 0.0315(10) 0.0379(11) -0.0053(8) -0.0067(9) 0.0037(9)
C1 0.0304(13) 0.0188(11) 0.0210(11) 0.0021(9) 0.0049(9) -0.0002(9)
C2 0.0402(15) 0.0291(13) 0.0187(11) -0.0023(9) 0.0093(10) -0.0040(11)
C3 0.0380(15) 0.0366(14) 0.0275(13) -0.0022(11) 0.0158(11) -0.0037(12)
C4 0.0282(13) 0.0247(12) 0.0281(13) 0.0005(10) 0.0068(10) -0.0003(10)
C5 0.0287(14) 0.0384(15) 0.0398(16) 0.0005(12) 0.0115(12) -0.0048(11)
C6 0.0268(14) 0.0349(14) 0.0441(16) 0.0000(12) -0.0010(12) -0.0073(11)
C7 0.0341(14) 0.0295(13) 0.0262(13) -0.0026(10) -0.0022(11) -0.0017(11)
C8 0.0301(13) 0.0250(12) 0.0253(12) -0.0003(9) 0.0043(10) -0.0001(10)
C9 0.0261(12) 0.0180(10) 0.0226(11) 0.0016(9) 0.0053(9) 0.0013(9)
C10 0.0254(12) 0.0197(10) 0.0200(11) 0.0016(8) 0.0059(9) 0.0000(9)
C11 0.0221(12) 0.0292(12) 0.0196(11) -0.0021(9) 0.0035(9) -0.0031(9)
C12 0.0238(12) 0.0340(13) 0.0292(13) -0.0074(10) 0.0061(10) -0.0019(10)
C13 0.0324(15) 0.0309(14) 0.0522(18) -0.0098(13) 0.0129(13) -0.0006(11)
C14 0.0457(19) 0.0384(17) 0.083(3) -0.0192(17) 0.0204(19) 0.0001(14)
C15 0.056(2) 0.055(2) 0.099(3) -0.036(2) 0.034(2) 0.0040(18)
C16 0.049(2) 0.069(2) 0.059(2) -0.0265(19) 0.0276(17) -0.0012(18)
C17 0.0328(15) 0.0529(18) 0.0322(15) -0.0114(13) 0.0115(12) -0.0023(13)
C18 0.0330(15) 0.065(2) 0.0291(14) -0.0002(14) 0.0151(12) -0.0052(14)
C19 0.0320(14) 0.0453(16) 0.0254(13) 0.0072(11) 0.0066(11) -0.0077(12)
C20 0.0261(12) 0.0329(13) 0.0184(11) 0.0017(9) 0.0024(9) -0.0037(10)
C21 0.0176(11) 0.0251(11) 0.0252(12) 0.0005(9) -0.0004(9) 0.0026(9)
C22 0.0275(13) 0.0317(13) 0.0274(13) 0.0050(10) 0.0017(10) -0.0014(10)
C23 0.0321(14) 0.0420(15) 0.0211(12) 0.0015(11) 0.0007(10) 0.0023(11)
C24 0.0218(12) 0.0345(13) 0.0305(13) -0.0054(11) -0.0003(10) 0.0047(10)
C25 0.0334(15) 0.0452(17) 0.0336(15) -0.0118(12) -0.0003(12) 0.0039(12)
C26 0.0372(16) 0.0377(16) 0.0519(19) -0.0190(14) -0.0013(14) -0.0020(13)
C27 0.0338(15) 0.0291(14) 0.0570(19) -0.0077(13) 0.0054(14) -0.0040(11)
C28 0.0302(14) 0.0284(13) 0.0377(15) -0.0036(11) 0.0048(11) -0.0021(10)
C29 0.0184(11) 0.0271(12) 0.0290(13) -0.0025(10) 0.0003(9) 0.0018(9)
C30 0.0190(11) 0.0236(11) 0.0262(12) 0.0006(9) 0.0021(9) 0.0027(9)
C31 0.0251(12) 0.0200(11) 0.0256(12) 0.0011(9) 0.0037(9) -0.0014(9)
C32 0.0249(12) 0.0272(12) 0.0327(13) 0.0012(10) 0.0086(10) -0.0019(10)
C33 0.0237(13) 0.0388(15) 0.0390(15) 0.0007(12) 0.0060(11) -0.0012(11)
C34 0.0227(14) 0.062(2) 0.054(2) 0.0021(16) 0.0078(13) -0.0007(13)
C35 0.0298(16) 0.079(3) 0.060(2) -0.0010(19) 0.0207(15) -0.0005(16)
C36 0.0461(19) 0.068(2) 0.0425(18) -0.0005(16) 0.0263(15) -0.0060(17)
C37 0.0332(15) 0.0394(15) 0.0347(15) 0.0008(12) 0.0125(12) -0.0032(12)
C38 0.0458(17) 0.0523(18) 0.0272(14) 0.0050(13) 0.0113(13) -0.0064(14)
C39 0.0352(15) 0.0419(15) 0.0267(13) 0.0056(11) 0.0000(11) -0.0043(12)
C40 0.0256(12) 0.0227(11) 0.0271(12) 0.0024(9) 0.0038(10) -0.0017(9)
C41 0.0265(12) 0.0273(12) 0.0204(11) 0.0018(9) 0.0041(9) -0.0037(10)
C42 0.0333(14) 0.0393(15) 0.0209(12) -0.0011(10) -0.0010(10) -0.0081(11)
C43 0.0476(17) 0.0378(15) 0.0206(12) -0.0072(11) 0.0063(11) -0.0140(13)
C44 0.0431(16) 0.0256(12) 0.0273(13) -0.0038(10) 0.0152(11) -0.0069(11)
C45 0.060(2) 0.0277(14) 0.0406(17) -0.0107(12) 0.0250(15) -0.0082(13)
C46 0.060(2) 0.0273(14) 0.065(2) -0.0095(14) 0.0311(18) 0.0037(14)
C47 0.0432(18) 0.0357(16) 0.059(2) -0.0016(14) 0.0151(15) 0.0102(13)
C48 0.0343(15) 0.0311(14) 0.0387(15) -0.0020(11) 0.0089(12) 0.0036(11)
C49 0.0329(13) 0.0226(11) 0.0246(12) -0.0013(9) 0.0101(10) -0.0028(10)
C50 0.0252(12) 0.0225(11) 0.0214(11) 0.0002(9) 0.0058(9) -0.0020(9)
C51 0.0209(11) 0.0210(11) 0.0230(11) 0.0001(9) 0.0020(9) 0.0027(9)
C52 0.0216(11) 0.0230(11) 0.0287(12) -0.0009(9) 0.0038(9) 0.0031(9)
C53 0.0264(12) 0.0298(13) 0.0332(14) -0.0005(10) 0.0076(10) 0.0030(10)
C54 0.0306(14) 0.0405(16) 0.0479(18) 0.0034(13) 0.0159(13) -0.0013(12)
C55 0.0286(15) 0.0453(17) 0.061(2) -0.0035(15) 0.0112(14) -0.0120(13)
C56 0.0317(15) 0.0382(15) 0.0490(18) -0.0082(13) 0.0001(13) -0.0096(12)
C57 0.0241(12) 0.0272(12) 0.0337(14) -0.0036(10) 0.0014(10) -0.0005(10)
C58 0.0333(14) 0.0350(14) 0.0273(13) -0.0106(11) -0.0010(11) -0.0016(11)
C59 0.0321(13) 0.0307(13) 0.0220(12) -0.0024(10) 0.0046(10) 0.0032(10)
C60 0.0214(11) 0.0220(11) 0.0221(11) 0.0014(9) 0.0007(9) 0.0026(9)
C61 0.0532(19) 0.0439(17) 0.0328(15) 0.0037(13) 0.0098(14) -0.0101(14)
C62 0.058(2) 0.0482(19) 0.0486(19) 0.0098(15) 0.0094(16) -0.0132(16)
C63 0.059(3) 0.045(2) 0.277(9) -0.003(4) 0.048(4) -0.009(2)
C64 0.078(3) 0.050(2) 0.082(3) 0.020(2) 0.032(2) 0.021(2)
C65 0.055(2) 0.0414(17) 0.051(2) -0.0160(15) 0.0153(16) 0.0017(15)
C66 0.056(2) 0.072(3) 0.090(3) -0.039(2) 0.037(2) -0.007(2)
C67 0.053(2) 0.087(3) 0.056(2) 0.001(2) 0.0282(19) -0.010(2)
C68 0.096(3) 0.0347(17) 0.071(3) 0.0089(16) 0.057(2) 0.0051(18)
C69 0.0411(16) 0.0334(14) 0.0299(14) -0.0020(11) 0.0003(12) 0.0001(12)
C70 0.0409(17) 0.0553(19) 0.0300(15) -0.0028(13) 0.0052(12) 0.0068(14)
C71 0.056(2) 0.055(2) 0.0432(18) 0.0122(15) 0.0218(16) 0.0056(16)
C72 0.0412(16) 0.0341(14) 0.0286(14) 0.0089(11) 0.0065(12) 0.0031(12)
C73 0.0465(19) 0.0388(17) 0.071(2) 0.0046(16) 0.0125(17) 0.0058(14)
C74 0.128(5) 0.052(2) 0.065(3) 0.023(2) 0.047(3) 0.028(3)
C75 0.139(5) 0.110(4) 0.069(3) -0.046(3) 0.051(4) -0.054(4)
C76 0.101(4) 0.066(3) 0.065(3) -0.025(2) -0.041(3) 0.017(3)
Li1 0.032(2) 0.027(2) 0.034(2) 0.0072(18) 0.0081(19) 0.0033(18)
Li2 0.030(2) 0.028(2) 0.022(2) 0.0007(16) -0.0009(17) 0.0007(17)

loop_
_atom_type_symbol
_atom_type_description
_atom_type_scat_dispersion_real
_atom_type_scat_dispersion_imag
_atom_type_scat_source
C C 0.0033 0.0016 'International Tables Vol C Tables 4.2.6.8 and 6.1.1.4'
H H 0.0000 0.0000 'International Tables Vol C Tables 4.2.6.8 and 6.1.1.4'
O O 0.0106 0.0060 'International Tables Vol C Tables 4.2.6.8 and 6.1.1.4'
Li Li -0.0003 0.0001 'International Tables Vol C Tables 4.2.6.8 and 6.1.1.4'
Ce Ce -0.2486 2.6331 'International Tables Vol C Tables 4.2.6.8 and 6.1.1.4'

loop_
_geom_angle_atom_site_label_1
_geom_angle_atom_site_label_2
_geom_angle_atom_site_label_3
_geom_angle
O5 Ce1 O2 150.75(7)
O5 Ce1 O1 92.44(7)
O2 Ce1 O1 78.71(6)
O5 Ce1 O3 91.73(7)
O2 Ce1 O3 111.27(7)
O1 Ce1 O3 71.74(6)
O5 Ce1 O4 111.62(7)
O2 Ce1 O4 90.44(7)
O1 Ce1 O4 143.94(6)
O3 Ce1 O4 80.75(6)
O5 Ce1 O6 81.00(6)
O2 Ce1 O6 87.85(7)
O1 Ce1 O6 139.59(6)
O3 Ce1 O6 147.65(6)
O4 Ce1 O6 72.98(6)
O5 Ce1 C1 88.51(7)
O2 Ce1 C1 71.08(7)
O1 Ce1 C1 26.57(7)
O3 Ce1 C1 98.12(6)
O4 Ce1 C1 159.84(7)
O6 Ce1 C1 113.04(7)
O5 Ce1 C60 70.99(6)
O2 Ce1 C60 87.56(7)
O1 Ce1 C60 115.33(6)
O3 Ce1 C60 161.10(6)
O4 Ce1 C60 98.20(6)
O6 Ce1 C60 25.22(6)
C1 Ce1 C60 89.24(7)
O5 Ce1 Li2 101.12(9)
O2 Ce1 Li2 84.67(9)
O1 Ce1 Li2 163.23(9)
O3 Ce1 Li2 117.17(9)
O4 Ce1 Li2 37.27(9)
O6 Ce1 Li2 36.14(9)
C1 Ce1 Li2 142.79(9)
C60 Ce1 Li2 61.23(9)
O5 Ce1 Li1 97.77(9)
O2 Ce1 Li1 91.15(10)
O1 Ce1 Li1 35.77(9)
O3 Ce1 Li1 36.62(9)
O4 Ce1 Li1 111.61(9)
O6 Ce1 Li1 175.31(9)
C1 Ce1 Li1 62.34(10)
C60 Ce1 Li1 150.17(9)
Li2 Ce1 Li1 148.28(12)
C1 O1 Li1 154.6(2)
C1 O1 Ce1 104.75(14)
Li1 O1 Ce1 100.58(15)
C20 O2 Ce1 134.96(15)
C21 O3 Li1 137.1(2)
C21 O3 Ce1 117.88(14)
Li1 O3 Ce1 99.50(16)
C40 O4 Li2 130.1(2)
C40 O4 Ce1 123.91(15)
Li2 O4 Ce1 98.00(15)
C41 O5 Ce1 132.01(15)
C60 O6 Li2 151.7(2)
C60 O6 Ce1 108.42(14)
Li2 O6 Ce1 98.91(15)
C64 O7 C61 108.6(3)
C64 O7 Li1 121.0(3)
C61 O7 Li1 116.7(2)
C65 O8 C68 110.0(2)
C65 O8 Li1 130.1(2)
C68 O8 Li1 118.2(2)
C72 O9 C69 105.4(2)
C72 O9 Li2 131.7(2)
C69 O9 Li2 122.5(2)
C73 O10 C76 107.9(3)
C73 O10 Li2 117.4(2)
C76 O10 Li2 118.4(2)
C77 O11 C80 98.6(7)
O1 C1 C10 121.3(2)
O1 C1 C2 117.9(2)
C10 C1 C2 120.7(2)
O1 C1 Ce1 48.68(11)
C10 C1 Ce1 111.16(15)
C2 C1 Ce1 104.90(16)
C3 C2 C1 120.6(2)
C2 C3 C4 121.1(2)
C3 C4 C5 121.5(2)
C3 C4 C9 119.0(2)
C5 C4 C9 119.5(2)
C6 C5 C4 121.2(3)
C5 C6 C7 119.6(3)
C8 C7 C6 120.7(2)
C7 C8 C9 121.5(2)
C8 C9 C4 117.4(2)
C8 C9 C10 122.9(2)
C4 C9 C10 119.6(2)
C1 C10 C9 118.9(2)
C1 C10 C11 119.5(2)
C9 C10 C11 121.5(2)
C20 C11 C12 118.9(2)
C20 C11 C10 119.5(2)
C12 C11 C10 121.5(2)
C13 C12 C17 117.9(3)
C13 C12 C11 122.0(2)
C17 C12 C11 120.1(3)
C14 C13 C12 121.4(3)
C13 C14 C15 120.3(4)
C16 C15 C14 119.9(3)
C15 C16 C17 121.6(3)
C18 C17 C16 122.6(3)
C18 C17 C12 118.4(3)
C16 C17 C12 118.9(3)
C19 C18 C17 121.4(3)
C18 C19 C20 121.2(3)
O2 C20 C11 122.0(2)
O2 C20 C19 118.2(2)
C11 C20 C19 119.8(2)
O3 C21 C30 121.3(2)
O3 C21 C22 118.5(2)
C30 C21 C22 120.2(2)
C23 C22 C21 121.2(2)
C22 C23 C24 120.9(2)
C25 C24 C23 121.8(3)
C25 C24 C29 119.5(3)
C23 C24 C29 118.6(2)
C26 C25 C24 121.1(3)
C25 C26 C27 119.8(3)
C28 C27 C26 120.7(3)
C27 C28 C29 121.2(3)
C28 C29 C24 117.6(2)
C28 C29 C30 122.5(2)
C24 C29 C30 119.9(2)
C21 C30 C29 119.2(2)
C21 C30 C31 120.0(2)
C29 C30 C31 120.8(2)
C40 C31 C32 119.1(2)
C40 C31 C30 120.7(2)
C32 C31 C30 120.1(2)
C37 C32 C33 117.8(2)
C37 C32 C31 120.1(2)
C33 C32 C31 122.0(2)
C34 C33 C32 121.2(3)
C33 C34 C35 120.9(3)
C36 C35 C34 119.8(3)
C35 C36 C37 121.1(3)
C32 C37 C38 118.6(3)
C32 C37 C36 119.2(3)
C38 C37 C36 122.2(3)
C39 C38 C37 120.9(3)
C38 C39 C40 121.2(3)
O4 C40 C31 122.1(2)
O4 C40 C39 118.1(2)
C31 C40 C39 119.9(2)
O5 C41 C50 121.9(2)
O5 C41 C42 118.3(2)
C50 C41 C42 119.8(2)
C43 C42 C41 121.3(3)
C42 C43 C44 120.8(2)
C43 C44 C45 121.8(3)
C43 C44 C49 119.0(2)
C45 C44 C49 119.2(3)
C46 C45 C44 121.4(3)
C45 C46 C47 119.7(3)
C48 C47 C46 120.6(3)
C47 C48 C49 121.2(3)
C48 C49 C44 117.9(2)
C48 C49 C50 122.5(2)
C44 C49 C50 119.5(2)
C41 C50 C49 119.5(2)
C41 C50 C51 119.8(2)
C49 C50 C51 120.7(2)
C60 C51 C52 119.0(2)
C60 C51 C50 120.1(2)
C52 C51 C50 120.9(2)
C53 C52 C57 117.9(2)
C53 C52 C51 122.1(2)
C57 C52 C51 120.0(2)
C54 C53 C52 120.9(3)
C53 C54 C55 120.8(3)
C56 C55 C54 120.3(3)
C55 C56 C57 120.4(3)
C58 C57 C56 121.2(3)
C58 C57 C52 119.1(2)
C56 C57 C52 119.7(3)
C59 C58 C57 120.5(2)
C58 C59 C60 121.2(2)
O6 C60 C51 121.3(2)
O6 C60 C59 118.5(2)
C51 C60 C59 120.2(2)
O6 C60 Ce1 46.36(10)
C51 C60 Ce1 108.50(15)
C59 C60 Ce1 110.67(16)
O7 C61 C62 105.3(3)
C63 C62 C61 103.7(3)
C62 C63 C64 107.6(4)
O7 C64 C63 106.9(3)
O8 C65 C66 106.4(3)
C67 C66 C65 105.6(3)
C68 C67 C66 105.5(3)
O8 C68 C67 108.8(3)
O9 C69 C70 105.2(2)
C71 C70 C69 104.2(2)
C72 C71 C70 104.7(3)
O9 C72 C71 104.5(2)
O10 C73 C74 108.0(3)
C75 C74 C73 104.6(4)
C74 C75 C76 106.9(4)
O10 C76 C75 104.2(4)
C78 C77 O11 104.5(9)
C77 C78 C79 122.6(12)
C78 C79 C80 100.0(12)
C79 C80 O11 111.8(10)
O7 Li1 O1 104.4(2)
O7 Li1 O8 113.6(2)
O1 Li1 O8 119.9(3)
O7 Li1 O3 125.7(3)
O1 Li1 O3 86.7(2)
O8 Li1 O3 105.0(2)
O7 Li1 Ce1 131.3(2)
O1 Li1 Ce1 43.64(11)
O8 Li1 Ce1 114.68(19)
O3 Li1 Ce1 43.89(11)
O6 Li2 O10 118.9(2)
O6 Li2 O9 112.0(2)
O10 Li2 O9 110.7(2)
O6 Li2 O4 89.12(19)
O10 Li2 O4 105.6(2)
O9 Li2 O4 119.4(2)
O6 Li2 Ce1 44.95(11)
O10 Li2 Ce1 127.39(19)
O9 Li2 Ce1 121.74(19)
O4 Li2 Ce1 44.73(10)

loop_
_geom_bond_atom_site_label_1
_geom_bond_atom_site_label_2
_geom_bond_distance
Ce1 O5 2.1755(18)
Ce1 O2 2.1958(18)
Ce1 O1 2.2685(17)
Ce1 O3 2.2709(18)
Ce1 O4 2.2773(17)
Ce1 O6 2.2917(17)
Ce1 C1 2.921(2)
Ce1 C60 3.004(2)
Ce1 Li2 3.204(4)
Ce1 Li1 3.231(4)
O1 C1 1.351(3)
O1 Li1 1.921(5)
O2 C20 1.338(3)
O3 C21 1.351(3)
O3 Li1 1.954(5)
O4 C40 1.349(3)
O4 Li2 1.960(5)
O5 C41 1.339(3)
O6 C60 1.349(3)
O6 Li2 1.913(5)
O7 C64 1.414(4)
O7 C61 1.437(4)
O7 Li1 1.919(5)
O8 C65 1.418(4)
O8 C68 1.420(4)
O8 Li1 1.950(5)
O9 C72 1.437(3)
O9 C69 1.443(3)
O9 Li2 1.947(5)
O10 C73 1.434(4)
O10 C76 1.460(4)
O10 Li2 1.926(5)
O11 C77 1.531(11)
O11 C80 1.573(11)
C1 C10 1.388(3)
C1 C2 1.417(3)
C2 C3 1.359(4)
C3 C4 1.409(4)
C4 C5 1.417(4)
C4 C9 1.427(3)
C5 C6 1.357(4)
C6 C7 1.411(4)
C7 C8 1.365(4)
C8 C9 1.418(3)
C9 C10 1.432(3)
C10 C11 1.484(3)
C11 C20 1.393(3)
C11 C12 1.432(4)
C12 C13 1.420(4)
C12 C17 1.426(4)
C13 C14 1.368(4)
C14 C15 1.405(6)
C15 C16 1.361(6)
C16 C17 1.415(5)
C17 C18 1.411(5)
C18 C19 1.350(4)
C19 C20 1.424(3)
C21 C30 1.384(3)
C21 C22 1.421(4)
C22 C23 1.357(4)
C23 C24 1.416(4)
C24 C25 1.415(4)
C24 C29 1.429(4)
C25 C26 1.363(5)
C26 C27 1.402(5)
C27 C28 1.375(4)
C28 C29 1.417(4)
C29 C30 1.431(3)
C30 C31 1.491(3)
C31 C40 1.387(3)
C31 C32 1.436(3)
C32 C37 1.415(4)
C32 C33 1.425(4)
C33 C34 1.367(4)
C34 C35 1.390(5)
C35 C36 1.367(5)
C36 C37 1.421(4)
C37 C38 1.420(4)
C38 C39 1.357(4)
C39 C40 1.420(4)
C41 C50 1.385(3)
C41 C42 1.422(3)
C42 C43 1.359(4)
C43 C44 1.408(4)
C44 C45 1.421(4)
C44 C49 1.429(4)
C45 C46 1.358(5)
C46 C47 1.411(5)
C47 C48 1.374(4)
C48 C49 1.417(4)
C49 C50 1.431(3)
C50 C51 1.494(3)
C51 C60 1.387(3)
C51 C52 1.433(3)
C52 C53 1.421(4)
C52 C57 1.422(4)
C53 C54 1.374(4)
C54 C55 1.396(5)
C55 C56 1.371(5)
C56 C57 1.420(4)
C57 C58 1.415(4)
C58 C59 1.359(4)
C59 C60 1.425(3)
C61 C62 1.521(4)
C62 C63 1.433(6)
C63 C64 1.501(7)
C65 C66 1.509(5)
C66 C67 1.478(6)
C67 C68 1.462(5)
C69 C70 1.530(4)
C70 C71 1.525(5)
C71 C72 1.502(4)
C73 C74 1.490(6)
C74 C75 1.412(8)
C75 C76 1.507(7)
C77 C78 1.317(13)
C78 C79 1.382(15)
C79 C80 1.410(14)
